data_4312000
loop_
_publ_author_name
'Shirley Hino'
'Marilyn Olmstead'
'Andrew D. Phillips'
'Robert J. Wright'
'Philip P. Power'

_publ_section_title
;
 Terphenyl Ligand Stabilized Lead(II) Derivatives: Steric Effects and
 Lead-Lead Bonding in Diplumbenes
;
_journal_name_full 'Inorganic Chemistry'
_journal_page_first 7346
_journal_page_last 7352
_journal_paper_doi 10.1021/ic049174y
_journal_volume 43
_journal_year 2004
_chemical_formula_moiety 'C40 H50 Pb, 0.25(C6 H14)'
_chemical_formula_sum 'C41.5 H53.5 Pb'
_chemical_formula_weight 759.53
_chemical_name_common Ar'*Pb(p-t-BuPhenyl)0.25n-hexane
_chemical_name_systematic
; 
 ? 
;
_space_group_IT_number 2
_symmetry_cell_setting triclinic
_symmetry_space_group_name_Hall '-P 1'
_symmetry_space_group_name_H-M 'P -1'
_atom_sites_solution_hydrogens geom
_atom_sites_solution_primary direct
_atom_sites_solution_secondary difmap
_audit_creation_method SHELXL-97
_cell_angle_alpha 105.856(3)
_cell_angle_beta 106.890(3)
_cell_angle_gamma 101.503(3)
_cell_formula_units_Z 4
_cell_length_a 13.477(3)
_cell_length_b 16.148(3)
_cell_length_c 19.017(4)
_cell_measurement_reflns_used 7962
_cell_measurement_temperature 86(2)
_cell_measurement_theta_max 25.7
_cell_measurement_theta_min 2.2
_cell_volume 3630.5(13)
_computing_cell_refinement 'SAINT (Bruker, 2004)'
_computing_data_collection 'Bruker BIS (Bruke, 2004)'
_computing_data_reduction SAINT
_computing_molecular_graphics 'SHELXTL 5.1 (Sheldrick,1994)'
_computing_publication_material SHELXL97
_computing_structure_refinement 'SHELXL97 (Sheldrick, 1997)'
_computing_structure_solution 'SHELXS97 (Sheldrick, 1990)'
_diffrn_ambient_temperature 86(2)
_diffrn_detector_area_resol_mean 8.3
_diffrn_measured_fraction_theta_full 0.999
_diffrn_measured_fraction_theta_max 0.999
_diffrn_measurement_device_type 'SMART APEXII'
_diffrn_measurement_method \w
_diffrn_radiation_monochromator graphite
_diffrn_radiation_source 'fine-focus sealed tube'
_diffrn_radiation_type MoK\a
_diffrn_radiation_wavelength 0.71073
_diffrn_reflns_av_R_equivalents 0.0559
_diffrn_reflns_av_sigmaI/netI 0.0752
_diffrn_reflns_limit_h_max 16
_diffrn_reflns_limit_h_min -16
_diffrn_reflns_limit_k_max 19
_diffrn_reflns_limit_k_min -19
_diffrn_reflns_limit_l_max 22
_diffrn_reflns_limit_l_min -22
_diffrn_reflns_number 33965
_diffrn_reflns_theta_full 25.35
_diffrn_reflns_theta_max 25.35
_diffrn_reflns_theta_min 1.80
_diffrn_standards_number 0
_exptl_absorpt_coefficient_mu 4.673
_exptl_absorpt_correction_T_max 0.912
_exptl_absorpt_correction_T_min 0.203
_exptl_absorpt_correction_type multi-scan
_exptl_absorpt_process_details 'SADABS 2.10 (Bruker, 2003)'
_exptl_crystal_colour red
_exptl_crystal_density_diffrn 1.389
_exptl_crystal_density_method 'not measured'
_exptl_crystal_description needle
_exptl_crystal_F_000 1536
_exptl_crystal_size_max 0.50
_exptl_crystal_size_mid 0.06
_exptl_crystal_size_min 0.02
_refine_diff_density_max 1.816
_refine_diff_density_min -2.515
_refine_diff_density_rms 0.148
_refine_ls_extinction_coef 0.00119(12)
_refine_ls_extinction_expression Fc^*^=kFc[1+0.001xFc^2^\l^3^/sin(2\q)]^-1/4^
_refine_ls_extinction_method SHELXL
_refine_ls_goodness_of_fit_ref 0.996
_refine_ls_hydrogen_treatment constr
_refine_ls_matrix_type full
_refine_ls_number_parameters 768
_refine_ls_number_reflns 13279
_refine_ls_number_restraints 0
_refine_ls_restrained_S_all 0.996
_refine_ls_R_factor_all 0.0627
_refine_ls_R_factor_gt 0.0385
_refine_ls_shift/su_max 0.001
_refine_ls_shift/su_mean 0.000
_refine_ls_structure_factor_coef Fsqd
_refine_ls_weighting_details 'calc w=1/[\s^2^(Fo^2^)+(0.0476P)^2^] where P=(Fo^2^+2Fc^2^)/3'
_refine_ls_weighting_scheme calc
_refine_ls_wR_factor_gt 0.0901
_refine_ls_wR_factor_ref 0.0997
_reflns_number_gt 9825
_reflns_number_total 13279
_reflns_threshold_expression I>2\s(I)
_cod_data_source_file ic049174ysi20040624_074118_4.cif
_cod_data_source_block mn1625
_cod_original_cell_volume 3630.4(13)
_cod_original_formula_sum 'C41.50 H53.50 Pb'
_cod_database_code 4312000

loop_
_symmetry_equiv_pos_as_xyz
'x, y, z'
'-x, -y, -z'

loop_
_atom_site_label
_atom_site_type_symbol
_atom_site_fract_x
_atom_site_fract_y
_atom_site_fract_z
_atom_site_U_iso_or_equiv
_atom_site_adp_type
_atom_site_occupancy
_atom_site_symmetry_multiplicity
_atom_site_calc_flag
_atom_site_refinement_flags
_atom_site_disorder_assembly
_atom_site_disorder_group
Pb1 Pb 0.657098(16) 0.481720(14) 0.312156(13) 0.02055(8) Uani 1 1 d . . .
C1 C 0.7219(4) 0.5210(4) 0.2221(3) 0.0159(12) Uani 1 1 d . . .
C2 C 0.7857(4) 0.6119(4) 0.2477(3) 0.0166(12) Uani 1 1 d . . .
C3 C 0.8393(4) 0.6384(4) 0.2010(3) 0.0192(13) Uani 1 1 d . . .
H3A H 0.8824 0.6994 0.2175 0.023 Uiso 1 1 calc R . .
C4 C 0.8304(4) 0.5774(4) 0.1315(3) 0.0204(13) Uani 1 1 d . . .
H4A H 0.8667 0.5968 0.1002 0.024 Uiso 1 1 calc R . .
C5 C 0.7680(4) 0.4864(4) 0.1059(3) 0.0192(13) Uani 1 1 d . . .
H5A H 0.7632 0.4441 0.0582 0.023 Uiso 1 1 calc R . .
C6 C 0.7138(4) 0.4594(4) 0.1513(3) 0.0190(13) Uani 1 1 d . . .
C7 C 0.6505(4) 0.3633(4) 0.1316(3) 0.0180(12) Uani 1 1 d . . .
C8 C 0.6995(5) 0.3117(4) 0.1718(3) 0.0208(13) Uani 1 1 d . . .
C9 C 0.6362(5) 0.2259(4) 0.1616(4) 0.0235(13) Uani 1 1 d . . .
H9A H 0.6679 0.1909 0.1890 0.028 Uiso 1 1 calc R . .
C10 C 0.5287(5) 0.1919(4) 0.1123(3) 0.0228(14) Uani 1 1 d . . .
H10A H 0.4865 0.1345 0.1074 0.027 Uiso 1 1 calc R . .
C11 C 0.4807(5) 0.2406(4) 0.0691(4) 0.0230(13) Uani 1 1 d . . .
H11A H 0.4069 0.2157 0.0341 0.028 Uiso 1 1 calc R . .
C12 C 0.5413(4) 0.3257(4) 0.0776(3) 0.0191(13) Uani 1 1 d . . .
C13 C 0.8217(5) 0.3449(4) 0.2179(4) 0.0272(14) Uani 1 1 d . . .
H13A H 0.8450 0.4124 0.2370 0.033 Uiso 1 1 calc R . .
C14 C 0.8791(5) 0.3124(5) 0.1610(4) 0.0357(17) Uani 1 1 d . . .
H14A H 0.8568 0.3326 0.1163 0.054 Uiso 1 1 calc R . .
H14B H 0.8589 0.2463 0.1420 0.054 Uiso 1 1 calc R . .
H14C H 0.9581 0.3377 0.1885 0.054 Uiso 1 1 calc R . .
C15 C 0.8559(5) 0.3167(5) 0.2893(4) 0.0396(18) Uani 1 1 d . . .
H15A H 0.8192 0.3391 0.3247 0.059 Uiso 1 1 calc R . .
H15B H 0.9349 0.3422 0.3169 0.059 Uiso 1 1 calc R . .
H15C H 0.8357 0.2507 0.2722 0.059 Uiso 1 1 calc R . .
C16 C 0.4932(4) 0.3759(4) 0.0255(4) 0.0246(14) Uani 1 1 d . . .
H16A H 0.5302 0.4420 0.0547 0.030 Uiso 1 1 calc R . .
C17 C 0.3723(5) 0.3601(5) 0.0037(4) 0.0356(16) Uani 1 1 d . . .
H17A H 0.3558 0.3773 0.0516 0.053 Uiso 1 1 calc R . .
H17B H 0.3337 0.2961 -0.0271 0.053 Uiso 1 1 calc R . .
H17C H 0.3489 0.3968 -0.0275 0.053 Uiso 1 1 calc R . .
C18 C 0.5181(5) 0.3500(4) -0.0507(4) 0.0321(15) Uani 1 1 d . . .
H18A H 0.4875 0.3826 -0.0837 0.048 Uiso 1 1 calc R . .
H18B H 0.4856 0.2848 -0.0793 0.048 Uiso 1 1 calc R . .
H18C H 0.5971 0.3661 -0.0373 0.048 Uiso 1 1 calc R . .
C19 C 0.7983(4) 0.6737(4) 0.3272(3) 0.0189(13) Uani 1 1 d . . .
C20 C 0.7322(5) 0.7308(4) 0.3350(4) 0.0227(13) Uani 1 1 d . . .
C21 C 0.7407(5) 0.7802(4) 0.4098(4) 0.0275(15) Uani 1 1 d . . .
H21A H 0.6979 0.8199 0.4157 0.033 Uiso 1 1 calc R . .
C22 C 0.8098(5) 0.7732(5) 0.4757(4) 0.0345(16) Uani 1 1 d . . .
H22A H 0.8122 0.8059 0.5263 0.041 Uiso 1 1 calc R . .
C23 C 0.8752(5) 0.7186(5) 0.4681(4) 0.0341(16) Uani 1 1 d . . .
H23A H 0.9242 0.7155 0.5140 0.041 Uiso 1 1 calc R . .
C24 C 0.8714(5) 0.6671(4) 0.3937(4) 0.0243(14) Uani 1 1 d . . .
C25 C 0.6573(5) 0.7419(4) 0.2641(4) 0.0239(14) Uani 1 1 d . . .
H25A H 0.6366 0.6848 0.2185 0.029 Uiso 1 1 calc R . .
C26 C 0.5514(5) 0.7567(4) 0.2720(4) 0.0330(16) Uani 1 1 d . . .
H26A H 0.5139 0.7074 0.2846 0.049 Uiso 1 1 calc R . .
H26B H 0.5042 0.7578 0.2223 0.049 Uiso 1 1 calc R . .
H26C H 0.5683 0.8143 0.3140 0.049 Uiso 1 1 calc R . .
C27 C 0.7151(6) 0.8186(5) 0.2441(4) 0.0363(17) Uani 1 1 d . . .
H27A H 0.7823 0.8088 0.2384 0.054 Uiso 1 1 calc R . .
H27B H 0.7328 0.8762 0.2863 0.054 Uiso 1 1 calc R . .
H27C H 0.6674 0.8199 0.1947 0.054 Uiso 1 1 calc R . .
C28 C 0.9489(5) 0.6118(5) 0.3874(4) 0.0332(16) Uani 1 1 d . . .
H28A H 0.9119 0.5597 0.3366 0.040 Uiso 1 1 calc R . .
C29 C 0.9774(6) 0.5725(5) 0.4523(5) 0.051(2) Uani 1 1 d . . .
H29A H 0.9103 0.5368 0.4535 0.076 Uiso 1 1 calc R . .
H29B H 1.0172 0.6218 0.5030 0.076 Uiso 1 1 calc R . .
H29C H 1.0228 0.5337 0.4421 0.076 Uiso 1 1 calc R . .
C30 C 1.0523(5) 0.6664(5) 0.3837(5) 0.0433(19) Uani 1 1 d . . .
H30A H 1.0330 0.6906 0.3414 0.065 Uiso 1 1 calc R . .
H30B H 1.0975 0.6273 0.3736 0.065 Uiso 1 1 calc R . .
H30C H 1.0930 0.7164 0.4339 0.065 Uiso 1 1 calc R . .
C31 C 0.4970(5) 0.5112(4) 0.2672(4) 0.0224(13) Uani 1 1 d . . .
C32 C 0.4328(5) 0.5211(4) 0.3129(4) 0.0276(14) Uani 1 1 d . . .
H32A H 0.4562 0.5146 0.3628 0.033 Uiso 1 1 calc R . .
C33 C 0.3352(5) 0.5401(4) 0.2870(4) 0.0304(15) Uani 1 1 d . . .
H33A H 0.2936 0.5471 0.3197 0.036 Uiso 1 1 calc R . .
C34 C 0.2977(5) 0.5491(4) 0.2148(4) 0.0226(13) Uani 1 1 d . . .
C35 C 0.3594(5) 0.5382(4) 0.1684(4) 0.0264(14) Uani 1 1 d . . .
H35A H 0.3345 0.5428 0.1179 0.032 Uiso 1 1 calc R . .
C36 C 0.4584(5) 0.5205(4) 0.1951(4) 0.0246(14) Uani 1 1 d . . .
H36A H 0.5003 0.5146 0.1625 0.029 Uiso 1 1 calc R . .
C37 C 0.1910(5) 0.5730(4) 0.1899(4) 0.0306(15) Uani 1 1 d . . .
C38 C 0.0988(5) 0.5068(5) 0.1970(5) 0.0426(19) Uani 1 1 d . . .
H38A H 0.1192 0.5081 0.2512 0.064 Uiso 1 1 calc R . .
H38B H 0.0859 0.4457 0.1615 0.064 Uiso 1 1 calc R . .
H38C H 0.0323 0.5245 0.1828 0.064 Uiso 1 1 calc R . .
C39 C 0.1535(6) 0.5653(5) 0.1020(4) 0.046(2) Uani 1 1 d . . .
H39A H 0.1427 0.5035 0.0687 0.070 Uiso 1 1 calc R . .
H39B H 0.2093 0.6075 0.0945 0.070 Uiso 1 1 calc R . .
H39C H 0.0850 0.5799 0.0874 0.070 Uiso 1 1 calc R . .
C40 C 0.2081(6) 0.6704(5) 0.2395(5) 0.0422(19) Uani 1 1 d . . .
H40A H 0.2325 0.6774 0.2952 0.063 Uiso 1 1 calc R . .
H40B H 0.1395 0.6849 0.2245 0.063 Uiso 1 1 calc R . .
H40C H 0.2634 0.7114 0.2305 0.063 Uiso 1 1 calc R . .
Pb2 Pb 0.451902(16) 0.242123(14) 0.258013(13) 0.02008(8) Uani 1 1 d . . .
C41 C 0.3921(4) 0.1076(4) 0.2778(3) 0.0188(12) Uani 1 1 d . . .
C42 C 0.4195(4) 0.0276(4) 0.2580(3) 0.0198(13) Uani 1 1 d . . .
C43 C 0.3759(5) -0.0451(4) 0.2782(4) 0.0232(13) Uani 1 1 d . . .
H43A H 0.3932 -0.0999 0.2629 0.028 Uiso 1 1 calc R . .
C44 C 0.3084(5) -0.0374(4) 0.3199(4) 0.0303(15) Uani 1 1 d . . .
H44A H 0.2778 -0.0873 0.3323 0.036 Uiso 1 1 calc R . .
C45 C 0.2841(5) 0.0443(4) 0.3445(4) 0.0261(14) Uani 1 1 d . . .
H45A H 0.2406 0.0507 0.3758 0.031 Uiso 1 1 calc R . .
C46 C 0.3243(4) 0.1149(4) 0.3224(3) 0.0206(13) Uani 1 1 d . . .
C47 C 0.3021(5) 0.2047(4) 0.3504(4) 0.0230(13) Uani 1 1 d . . .
C48 C 0.1968(5) 0.2115(4) 0.3165(4) 0.0227(13) Uani 1 1 d . . .
C49 C 0.1801(5) 0.2956(4) 0.3412(4) 0.0312(15) Uani 1 1 d . . .
H49A H 0.1104 0.3018 0.3187 0.037 Uiso 1 1 calc R . .
C50 C 0.2631(6) 0.3702(5) 0.3979(4) 0.0375(17) Uani 1 1 d . . .
H50A H 0.2498 0.4268 0.4136 0.045 Uiso 1 1 calc R . .
C51 C 0.3651(5) 0.3630(4) 0.4318(4) 0.0322(15) Uani 1 1 d . . .
H51A H 0.4211 0.4147 0.4709 0.039 Uiso 1 1 calc R . .
C52 C 0.3871(5) 0.2803(4) 0.4091(4) 0.0254(14) Uani 1 1 d . . .
C53 C 0.1004(5) 0.1295(4) 0.2567(3) 0.0235(13) Uani 1 1 d . . .
H53A H 0.1303 0.0800 0.2364 0.028 Uiso 1 1 calc R . .
C54 C 0.0283(5) 0.0966(4) 0.2979(4) 0.0346(16) Uani 1 1 d . . .
H54A H 0.0720 0.0839 0.3425 0.052 Uiso 1 1 calc R . .
H54B H -0.0297 0.0414 0.2610 0.052 Uiso 1 1 calc R . .
H54C H -0.0039 0.1433 0.3169 0.052 Uiso 1 1 calc R . .
C55 C 0.0341(5) 0.1488(5) 0.1870(4) 0.0336(16) Uani 1 1 d . . .
H55A H 0.0813 0.1692 0.1605 0.050 Uiso 1 1 calc R . .
H55B H 0.0022 0.1960 0.2053 0.050 Uiso 1 1 calc R . .
H55C H -0.0241 0.0936 0.1502 0.050 Uiso 1 1 calc R . .
C56 C 0.4959(5) 0.2712(4) 0.4538(4) 0.0265(14) Uani 1 1 d . . .
H56A H 0.5115 0.2229 0.4169 0.032 Uiso 1 1 calc R . .
C57 C 0.4869(5) 0.2403(5) 0.5218(4) 0.0371(17) Uani 1 1 d . . .
H57A H 0.4260 0.1848 0.5014 0.056 Uiso 1 1 calc R . .
H57B H 0.4745 0.2876 0.5601 0.056 Uiso 1 1 calc R . .
H57C H 0.5546 0.2289 0.5473 0.056 Uiso 1 1 calc R . .
C58 C 0.5920(5) 0.3581(4) 0.4845(4) 0.0329(16) Uani 1 1 d . . .
H58A H 0.5971 0.3767 0.4404 0.049 Uiso 1 1 calc R . .
H58B H 0.6596 0.3466 0.5099 0.049 Uiso 1 1 calc R . .
H58C H 0.5802 0.4062 0.5225 0.049 Uiso 1 1 calc R . .
C59 C 0.5037(4) 0.0179(4) 0.2205(3) 0.0182(12) Uani 1 1 d . . .
C60 C 0.4774(4) -0.0287(4) 0.1429(4) 0.0200(13) Uani 1 1 d . . .
C61 C 0.5585(5) -0.0391(4) 0.1125(4) 0.0229(13) Uani 1 1 d . . .
H61A H 0.5391 -0.0717 0.0582 0.027 Uiso 1 1 calc R . .
C62 C 0.6670(5) -0.0021(4) 0.1610(4) 0.0253(14) Uani 1 1 d . . .
H62A H 0.7220 -0.0084 0.1398 0.030 Uiso 1 1 calc R . .
C63 C 0.6954(5) 0.0442(4) 0.2403(4) 0.0234(14) Uani 1 1 d . . .
H63A H 0.7700 0.0688 0.2735 0.028 Uiso 1 1 calc R . .
C64 C 0.6150(5) 0.0552(4) 0.2720(4) 0.0239(14) Uani 1 1 d . . .
C65 C 0.3580(4) -0.0764(4) 0.0876(3) 0.0212(13) Uani 1 1 d . . .
H65A H 0.3111 -0.0534 0.1155 0.025 Uiso 1 1 calc R . .
C66 C 0.3290(5) -0.0586(4) 0.0104(4) 0.0260(14) Uani 1 1 d . . .
H66A H 0.3470 0.0067 0.0215 0.039 Uiso 1 1 calc R . .
H66B H 0.2510 -0.0870 -0.0200 0.039 Uiso 1 1 calc R . .
H66C H 0.3704 -0.0840 -0.0199 0.039 Uiso 1 1 calc R . .
C67 C 0.3304(5) -0.1795(4) 0.0699(4) 0.0309(15) Uani 1 1 d . . .
H67A H 0.3483 -0.1910 0.1194 0.046 Uiso 1 1 calc R . .
H67B H 0.3727 -0.2044 0.0402 0.046 Uiso 1 1 calc R . .
H67C H 0.2525 -0.2084 0.0389 0.046 Uiso 1 1 calc R . .
C68 C 0.6487(5) 0.1012(4) 0.3605(4) 0.0283(15) Uani 1 1 d . . .
H68A H 0.5832 0.1149 0.3694 0.034 Uiso 1 1 calc R . .
C69 C 0.7386(6) 0.1902(5) 0.3963(5) 0.054(2) Uani 1 1 d . . .
H69A H 0.7547 0.2150 0.4529 0.081 Uiso 1 1 calc R . .
H69B H 0.7153 0.2327 0.3719 0.081 Uiso 1 1 calc R . .
H69C H 0.8040 0.1805 0.3872 0.081 Uiso 1 1 calc R . .
C70 C 0.6763(7) 0.0368(5) 0.4029(4) 0.051(2) Uani 1 1 d . . .
H70A H 0.6974 0.0674 0.4595 0.076 Uiso 1 1 calc R . .
H70B H 0.7368 0.0177 0.3924 0.076 Uiso 1 1 calc R . .
H70C H 0.6126 -0.0163 0.3841 0.076 Uiso 1 1 calc R . .
C71 C 0.2955(4) 0.2167(4) 0.1594(3) 0.0195(13) Uani 1 1 d . . .
C72 C 0.2397(4) 0.1309(4) 0.1006(3) 0.0216(13) Uani 1 1 d . . .
H72A H 0.2612 0.0802 0.1073 0.026 Uiso 1 1 calc R . .
C73 C 0.1538(5) 0.1187(4) 0.0329(4) 0.0246(14) Uani 1 1 d . . .
H73A H 0.1192 0.0601 -0.0061 0.030 Uiso 1 1 calc R . .
C74 C 0.1177(4) 0.1908(4) 0.0211(4) 0.0220(13) Uani 1 1 d . . .
C75 C 0.1713(5) 0.2749(4) 0.0804(4) 0.0250(14) Uani 1 1 d . . .
H75A H 0.1475 0.3252 0.0752 0.030 Uiso 1 1 calc R . .
C76 C 0.2580(5) 0.2873(4) 0.1465(4) 0.0228(13) Uani 1 1 d . . .
H76A H 0.2934 0.3464 0.1847 0.027 Uiso 1 1 calc R . .
C77 C 0.0263(5) 0.1760(4) -0.0548(4) 0.0281(14) Uani 1 1 d . . .
C78 C -0.0712(5) 0.0940(4) -0.0741(4) 0.0320(16) Uani 1 1 d . . .
H78A H -0.0998 0.1045 -0.0317 0.048 Uiso 1 1 calc R . .
H78B H -0.0476 0.0397 -0.0795 0.048 Uiso 1 1 calc R . .
H78C H -0.1283 0.0855 -0.1235 0.048 Uiso 1 1 calc R . .
C79 C -0.0158(5) 0.2573(5) -0.0515(4) 0.0395(18) Uani 1 1 d . . .
H79A H 0.0446 0.3109 -0.0390 0.059 Uiso 1 1 calc R . .
H79B H -0.0476 0.2677 -0.0108 0.059 Uiso 1 1 calc R . .
H79C H -0.0714 0.2457 -0.1025 0.059 Uiso 1 1 calc R . .
C80 C 0.0688(6) 0.1574(5) -0.1229(4) 0.0427(19) Uani 1 1 d . . .
H80A H 0.1309 0.2088 -0.1119 0.064 Uiso 1 1 calc R . .
H80B H 0.0108 0.1487 -0.1719 0.064 Uiso 1 1 calc R . .
H80C H 0.0917 0.1028 -0.1282 0.064 Uiso 1 1 calc R . .
C81 C 1.0413(7) 0.8812(5) 0.3516(5) 0.052(2) Uani 1 1 d . . .
H81A H 1.0991 0.8545 0.3461 0.078 Uiso 1 1 calc R . .
H81B H 1.0360 0.9227 0.3225 0.078 Uiso 1 1 calc R . .
H81C H 0.9718 0.8332 0.3305 0.078 Uiso 1 1 calc R . .
C82 C 1.0672(6) 0.9322(6) 0.4372(5) 0.052(2) Uani 1 1 d . . .
H82A H 1.0721 0.8888 0.4651 0.062 Uiso 1 1 calc R . .
H82B H 1.1403 0.9768 0.4581 0.062 Uiso 1 1 calc R . .
C83 C 0.9909(6) 0.9808(5) 0.4577(4) 0.0445(19) Uani 1 1 d . . .
H83A H 0.9946 1.0307 0.4368 0.053 Uiso 1 1 calc R . .
H83C H 0.9161 0.9386 0.4303 0.053 Uiso 1 1 calc R . .

loop_
_atom_site_aniso_label
_atom_site_aniso_U_11
_atom_site_aniso_U_22
_atom_site_aniso_U_33
_atom_site_aniso_U_23
_atom_site_aniso_U_13
_atom_site_aniso_U_12
Pb1 0.01465(12) 0.02158(14) 0.02448(14) 0.00970(11) 0.00538(10) 0.00398(10)
C1 0.012(3) 0.016(3) 0.018(3) 0.004(3) 0.003(2) 0.006(2)
C2 0.012(3) 0.013(3) 0.020(3) 0.004(3) 0.001(2) 0.004(2)
C3 0.012(3) 0.013(3) 0.027(3) 0.006(3) 0.001(3) 0.001(2)
C4 0.019(3) 0.022(3) 0.028(3) 0.013(3) 0.012(3) 0.010(3)
C5 0.009(3) 0.022(3) 0.022(3) 0.005(3) 0.002(3) 0.004(2)
C6 0.013(3) 0.018(3) 0.029(3) 0.013(3) 0.005(3) 0.009(2)
C7 0.011(3) 0.020(3) 0.020(3) 0.004(3) 0.005(3) 0.005(2)
C8 0.023(3) 0.020(3) 0.025(3) 0.010(3) 0.010(3) 0.014(3)
C9 0.023(3) 0.020(3) 0.028(3) 0.010(3) 0.005(3) 0.010(3)
C10 0.024(3) 0.018(3) 0.027(3) 0.004(3) 0.016(3) 0.003(3)
C11 0.017(3) 0.021(3) 0.027(3) 0.004(3) 0.009(3) 0.001(3)
C12 0.015(3) 0.022(3) 0.021(3) 0.005(3) 0.008(3) 0.007(2)
C13 0.023(3) 0.019(3) 0.034(4) 0.011(3) -0.002(3) 0.011(3)
C14 0.018(3) 0.036(4) 0.051(5) 0.017(4) 0.005(3) 0.011(3)
C15 0.027(4) 0.044(4) 0.042(4) 0.016(4) 0.000(3) 0.016(3)
C16 0.013(3) 0.024(3) 0.033(4) 0.012(3) 0.003(3) 0.002(3)
C17 0.021(3) 0.037(4) 0.049(4) 0.017(4) 0.009(3) 0.011(3)
C18 0.025(3) 0.038(4) 0.034(4) 0.016(3) 0.009(3) 0.011(3)
C19 0.014(3) 0.012(3) 0.027(3) 0.010(3) 0.003(3) -0.001(2)
C20 0.017(3) 0.018(3) 0.027(3) 0.004(3) 0.007(3) 0.000(3)
C21 0.021(3) 0.021(3) 0.033(4) 0.000(3) 0.012(3) 0.002(3)
C22 0.033(4) 0.033(4) 0.030(4) 0.001(3) 0.012(3) 0.007(3)
C23 0.030(4) 0.040(4) 0.024(4) 0.011(3) 0.002(3) 0.005(3)
C24 0.023(3) 0.014(3) 0.026(3) 0.003(3) 0.003(3) 0.003(3)
C25 0.021(3) 0.026(3) 0.029(4) 0.011(3) 0.009(3) 0.011(3)
C26 0.019(3) 0.029(4) 0.050(4) 0.010(3) 0.011(3) 0.011(3)
C27 0.036(4) 0.037(4) 0.045(4) 0.020(4) 0.018(4) 0.016(3)
C28 0.027(3) 0.031(4) 0.030(4) 0.009(3) -0.004(3) 0.012(3)
C29 0.048(5) 0.051(5) 0.052(5) 0.028(4) 0.002(4) 0.024(4)
C30 0.026(4) 0.051(5) 0.052(5) 0.016(4) 0.009(4) 0.020(4)
C31 0.018(3) 0.020(3) 0.028(3) 0.007(3) 0.009(3) 0.004(3)
C32 0.025(3) 0.031(4) 0.026(3) 0.012(3) 0.006(3) 0.008(3)
C33 0.023(3) 0.036(4) 0.035(4) 0.008(3) 0.017(3) 0.010(3)
C34 0.014(3) 0.019(3) 0.032(4) 0.006(3) 0.008(3) 0.004(2)
C35 0.023(3) 0.026(3) 0.035(4) 0.016(3) 0.011(3) 0.010(3)
C36 0.022(3) 0.028(3) 0.028(4) 0.015(3) 0.013(3) 0.005(3)
C37 0.022(3) 0.033(4) 0.041(4) 0.015(3) 0.012(3) 0.015(3)
C38 0.016(3) 0.053(5) 0.060(5) 0.025(4) 0.010(4) 0.012(3)
C39 0.025(4) 0.058(5) 0.061(5) 0.020(4) 0.015(4) 0.027(4)
C40 0.036(4) 0.038(4) 0.062(5) 0.017(4) 0.022(4) 0.023(4)
Pb2 0.01252(12) 0.02007(14) 0.02461(14) 0.00589(11) 0.00478(10) 0.00438(10)
C41 0.011(3) 0.022(3) 0.021(3) 0.008(3) 0.003(3) 0.005(2)
C42 0.016(3) 0.025(3) 0.019(3) 0.006(3) 0.005(3) 0.010(3)
C43 0.021(3) 0.021(3) 0.031(4) 0.011(3) 0.010(3) 0.009(3)
C44 0.022(3) 0.027(4) 0.047(4) 0.019(3) 0.014(3) 0.007(3)
C45 0.025(3) 0.027(3) 0.039(4) 0.018(3) 0.018(3) 0.014(3)
C46 0.013(3) 0.024(3) 0.022(3) 0.006(3) 0.002(3) 0.008(3)
C47 0.021(3) 0.031(4) 0.029(3) 0.016(3) 0.015(3) 0.015(3)
C48 0.017(3) 0.028(3) 0.028(3) 0.013(3) 0.012(3) 0.009(3)
C49 0.023(3) 0.036(4) 0.041(4) 0.019(3) 0.012(3) 0.012(3)
C50 0.038(4) 0.028(4) 0.055(5) 0.015(4) 0.024(4) 0.016(3)
C51 0.028(3) 0.022(3) 0.039(4) 0.005(3) 0.010(3) 0.004(3)
C52 0.020(3) 0.026(3) 0.034(4) 0.011(3) 0.014(3) 0.010(3)
C53 0.020(3) 0.029(3) 0.024(3) 0.010(3) 0.007(3) 0.013(3)
C54 0.025(3) 0.032(4) 0.035(4) 0.008(3) 0.007(3) -0.004(3)
C55 0.022(3) 0.040(4) 0.045(4) 0.019(4) 0.014(3) 0.016(3)
C56 0.022(3) 0.026(3) 0.027(3) 0.003(3) 0.009(3) 0.005(3)
C57 0.031(4) 0.037(4) 0.042(4) 0.018(4) 0.009(3) 0.007(3)
C58 0.017(3) 0.039(4) 0.027(4) 0.005(3) 0.001(3) -0.002(3)
C59 0.012(3) 0.013(3) 0.029(3) 0.008(3) 0.007(3) 0.004(2)
C60 0.017(3) 0.020(3) 0.030(3) 0.015(3) 0.009(3) 0.011(3)
C61 0.021(3) 0.020(3) 0.030(4) 0.009(3) 0.011(3) 0.010(3)
C62 0.019(3) 0.024(3) 0.040(4) 0.013(3) 0.016(3) 0.010(3)
C63 0.011(3) 0.024(3) 0.037(4) 0.017(3) 0.004(3) 0.010(3)
C64 0.017(3) 0.021(3) 0.035(4) 0.013(3) 0.006(3) 0.010(3)
C65 0.014(3) 0.020(3) 0.027(3) 0.005(3) 0.006(3) 0.006(2)
C66 0.021(3) 0.020(3) 0.031(4) 0.005(3) 0.007(3) 0.002(3)
C67 0.023(3) 0.023(3) 0.045(4) 0.014(3) 0.011(3) 0.002(3)
C68 0.017(3) 0.034(4) 0.033(4) 0.010(3) 0.007(3) 0.012(3)
C69 0.036(4) 0.050(5) 0.050(5) 0.003(4) 0.002(4) -0.002(4)
C70 0.071(6) 0.054(5) 0.033(4) 0.019(4) 0.015(4) 0.036(5)
C71 0.014(3) 0.024(3) 0.020(3) 0.008(3) 0.007(3) 0.003(2)
C72 0.012(3) 0.019(3) 0.029(3) 0.008(3) 0.003(3) 0.003(2)
C73 0.021(3) 0.019(3) 0.026(3) 0.001(3) 0.008(3) 0.002(3)
C74 0.015(3) 0.024(3) 0.032(4) 0.014(3) 0.013(3) 0.005(3)
C75 0.019(3) 0.023(3) 0.042(4) 0.018(3) 0.014(3) 0.011(3)
C76 0.020(3) 0.015(3) 0.032(4) 0.008(3) 0.008(3) 0.005(3)
C77 0.019(3) 0.032(4) 0.028(4) 0.010(3) 0.005(3) 0.002(3)
C78 0.016(3) 0.033(4) 0.042(4) 0.018(3) 0.003(3) 0.000(3)
C79 0.026(4) 0.045(4) 0.051(5) 0.029(4) 0.007(4) 0.011(3)
C80 0.029(4) 0.065(5) 0.027(4) 0.018(4) 0.009(3) 0.001(4)
C81 0.058(5) 0.042(5) 0.054(5) 0.013(4) 0.024(5) 0.008(4)
C82 0.041(5) 0.068(6) 0.044(5) 0.023(5) 0.009(4) 0.014(4)
C83 0.049(4) 0.044(5) 0.037(4) 0.016(4) 0.014(4) 0.005(4)

loop_
_atom_type_symbol
_atom_type_description
_atom_type_scat_dispersion_real
_atom_type_scat_dispersion_imag
_atom_type_scat_source
C C 0.0033 0.0016 'International Tables Vol C Tables 4.2.6.8 and 6.1.1.4'
H H 0.0000 0.0000 'International Tables Vol C Tables 4.2.6.8 and 6.1.1.4'
Pb Pb -3.3944 10.1111 'International Tables Vol C Tables 4.2.6.8 and 6.1.1.4'

loop_
_geom_angle_atom_site_label_1
_geom_angle_atom_site_label_2
_geom_angle_atom_site_label_3
_geom_angle
_geom_angle_site_symmetry_1
_geom_angle_site_symmetry_3
_geom_angle_publ_flag
C31 Pb1 C1 94.53(19) . . ?
C6 C1 C2 120.0(5) . . ?
C6 C1 Pb1 124.3(4) . . ?
C2 C1 Pb1 115.1(4) . . ?
C3 C2 C1 118.8(5) . . ?
C3 C2 C19 123.4(5) . . ?
C1 C2 C19 117.7(5) . . ?
C4 C3 C2 120.7(5) . . ?
C4 C3 H3A 119.6 . . ?
C2 C3 H3A 119.6 . . ?
C3 C4 C5 120.9(5) . . ?
C3 C4 H4A 119.6 . . ?
C5 C4 H4A 119.6 . . ?
C6 C5 C4 119.0(5) . . ?
C6 C5 H5A 120.5 . . ?
C4 C5 H5A 120.5 . . ?
C5 C6 C1 120.7(5) . . ?
C5 C6 C7 123.1(5) . . ?
C1 C6 C7 116.1(5) . . ?
C8 C7 C12 119.9(5) . . ?
C8 C7 C6 118.4(5) . . ?
C12 C7 C6 121.5(5) . . ?
C9 C8 C7 118.8(5) . . ?
C9 C8 C13 121.0(5) . . ?
C7 C8 C13 119.8(5) . . ?
C10 C9 C8 120.8(6) . . ?
C10 C9 H9A 119.6 . . ?
C8 C9 H9A 119.6 . . ?
C9 C10 C11 120.9(5) . . ?
C9 C10 H10A 119.6 . . ?
C11 C10 H10A 119.6 . . ?
C12 C11 C10 119.8(6) . . ?
C12 C11 H11A 120.1 . . ?
C10 C11 H11A 120.1 . . ?
C11 C12 C7 119.6(5) . . ?
C11 C12 C16 120.3(5) . . ?
C7 C12 C16 120.0(5) . . ?
C8 C13 C15 114.1(5) . . ?
C8 C13 C14 108.3(5) . . ?
C15 C13 C14 111.3(5) . . ?
C8 C13 H13A 107.6 . . ?
C15 C13 H13A 107.6 . . ?
C14 C13 H13A 107.6 . . ?
C13 C14 H14A 109.5 . . ?
C13 C14 H14B 109.5 . . ?
H14A C14 H14B 109.5 . . ?
C13 C14 H14C 109.5 . . ?
H14A C14 H14C 109.5 . . ?
H14B C14 H14C 109.5 . . ?
C13 C15 H15A 109.5 . . ?
C13 C15 H15B 109.5 . . ?
H15A C15 H15B 109.5 . . ?
C13 C15 H15C 109.5 . . ?
H15A C15 H15C 109.5 . . ?
H15B C15 H15C 109.5 . . ?
C17 C16 C12 114.7(5) . . ?
C17 C16 C18 108.8(5) . . ?
C12 C16 C18 109.9(5) . . ?
C17 C16 H16A 107.7 . . ?
C12 C16 H16A 107.7 . . ?
C18 C16 H16A 107.7 . . ?
C16 C17 H17A 109.5 . . ?
C16 C17 H17B 109.5 . . ?
H17A C17 H17B 109.5 . . ?
C16 C17 H17C 109.5 . . ?
H17A C17 H17C 109.5 . . ?
H17B C17 H17C 109.5 . . ?
C16 C18 H18A 109.5 . . ?
C16 C18 H18B 109.5 . . ?
H18A C18 H18B 109.5 . . ?
C16 C18 H18C 109.5 . . ?
H18A C18 H18C 109.5 . . ?
H18B C18 H18C 109.5 . . ?
C24 C19 C20 120.9(5) . . ?
C24 C19 C2 117.7(5) . . ?
C20 C19 C2 121.2(5) . . ?
C21 C20 C19 118.6(6) . . ?
C21 C20 C25 120.1(5) . . ?
C19 C20 C25 121.3(5) . . ?
C22 C21 C20 121.6(6) . . ?
C22 C21 H21A 119.2 . . ?
C20 C21 H21A 119.2 . . ?
C23 C22 C21 119.8(6) . . ?
C23 C22 H22A 120.1 . . ?
C21 C22 H22A 120.1 . . ?
C22 C23 C24 121.6(6) . . ?
C22 C23 H23A 119.2 . . ?
C24 C23 H23A 119.2 . . ?
C19 C24 C23 117.6(6) . . ?
C19 C24 C28 122.0(5) . . ?
C23 C24 C28 120.3(6) . . ?
C20 C25 C27 111.3(5) . . ?
C20 C25 C26 114.1(5) . . ?
C27 C25 C26 109.3(5) . . ?
C20 C25 H25A 107.3 . . ?
C27 C25 H25A 107.3 . . ?
C26 C25 H25A 107.3 . . ?
C25 C26 H26A 109.5 . . ?
C25 C26 H26B 109.5 . . ?
H26A C26 H26B 109.5 . . ?
C25 C26 H26C 109.5 . . ?
H26A C26 H26C 109.5 . . ?
H26B C26 H26C 109.5 . . ?
C25 C27 H27A 109.5 . . ?
C25 C27 H27B 109.5 . . ?
H27A C27 H27B 109.5 . . ?
C25 C27 H27C 109.5 . . ?
H27A C27 H27C 109.5 . . ?
H27B C27 H27C 109.5 . . ?
C24 C28 C29 114.0(6) . . ?
C24 C28 C30 110.9(5) . . ?
C29 C28 C30 110.3(6) . . ?
C24 C28 H28A 107.1 . . ?
C29 C28 H28A 107.1 . . ?
C30 C28 H28A 107.1 . . ?
C28 C29 H29A 109.5 . . ?
C28 C29 H29B 109.5 . . ?
H29A C29 H29B 109.5 . . ?
C28 C29 H29C 109.5 . . ?
H29A C29 H29C 109.5 . . ?
H29B C29 H29C 109.5 . . ?
C28 C30 H30A 109.5 . . ?
C28 C30 H30B 109.5 . . ?
H30A C30 H30B 109.5 . . ?
C28 C30 H30C 109.5 . . ?
H30A C30 H30C 109.5 . . ?
H30B C30 H30C 109.5 . . ?
C36 C31 C32 116.8(5) . . ?
C36 C31 Pb1 122.9(4) . . ?
C32 C31 Pb1 120.4(4) . . ?
C33 C32 C31 121.3(6) . . ?
C33 C32 H32A 119.3 . . ?
C31 C32 H32A 119.3 . . ?
C34 C33 C32 121.3(6) . . ?
C34 C33 H33A 119.4 . . ?
C32 C33 H33A 119.4 . . ?
C33 C34 C35 118.1(5) . . ?
C33 C34 C37 119.3(5) . . ?
C35 C34 C37 122.6(6) . . ?
C34 C35 C36 120.6(6) . . ?
C34 C35 H35A 119.7 . . ?
C36 C35 H35A 119.7 . . ?
C31 C36 C35 121.9(6) . . ?
C31 C36 H36A 119.0 . . ?
C35 C36 H36A 119.0 . . ?
C40 C37 C38 111.3(6) . . ?
C40 C37 C34 109.6(5) . . ?
C38 C37 C34 110.7(5) . . ?
C40 C37 C39 107.7(6) . . ?
C38 C37 C39 106.3(6) . . ?
C34 C37 C39 111.2(5) . . ?
C37 C38 H38A 109.5 . . ?
C37 C38 H38B 109.5 . . ?
H38A C38 H38B 109.5 . . ?
C37 C38 H38C 109.5 . . ?
H38A C38 H38C 109.5 . . ?
H38B C38 H38C 109.5 . . ?
C37 C39 H39A 109.5 . . ?
C37 C39 H39B 109.5 . . ?
H39A C39 H39B 109.5 . . ?
C37 C39 H39C 109.5 . . ?
H39A C39 H39C 109.5 . . ?
H39B C39 H39C 109.5 . . ?
C37 C40 H40A 109.5 . . ?
C37 C40 H40B 109.5 . . ?
H40A C40 H40B 109.5 . . ?
C37 C40 H40C 109.5 . . ?
H40A C40 H40C 109.5 . . ?
H40B C40 H40C 109.5 . . ?
C71 Pb2 C41 94.09(19) . . ?
C42 C41 C46 118.2(5) . . ?
C42 C41 Pb2 130.1(4) . . ?
C46 C41 Pb2 111.5(4) . . ?
C41 C42 C43 120.6(5) . . ?
C41 C42 C59 122.1(5) . . ?
C43 C42 C59 117.1(5) . . ?
C44 C43 C42 120.3(6) . . ?
C44 C43 H43A 119.9 . . ?
C42 C43 H43A 119.9 . . ?
C43 C44 C45 120.3(6) . . ?
C43 C44 H44A 119.8 . . ?
C45 C44 H44A 119.8 . . ?
C46 C45 C44 119.3(5) . . ?
C46 C45 H45A 120.4 . . ?
C44 C45 H45A 120.4 . . ?
C45 C46 C41 121.2(5) . . ?
C45 C46 C47 120.2(5) . . ?
C41 C46 C47 118.5(5) . . ?
C52 C47 C48 121.0(5) . . ?
C52 C47 C46 119.5(5) . . ?
C48 C47 C46 119.5(5) . . ?
C49 C48 C47 118.0(6) . . ?
C49 C48 C53 119.4(5) . . ?
C47 C48 C53 122.5(5) . . ?
C50 C49 C48 121.4(6) . . ?
C50 C49 H49A 119.3 . . ?
C48 C49 H49A 119.3 . . ?
C51 C50 C49 120.5(6) . . ?
C51 C50 H50A 119.8 . . ?
C49 C50 H50A 119.8 . . ?
C50 C51 C52 120.8(6) . . ?
C50 C51 H51A 119.6 . . ?
C52 C51 H51A 119.6 . . ?
C51 C52 C47 118.3(6) . . ?
C51 C52 C56 119.8(6) . . ?
C47 C52 C56 121.5(5) . . ?
C55 C53 C54 110.3(5) . . ?
C55 C53 C48 113.3(5) . . ?
C54 C53 C48 109.3(5) . . ?
C55 C53 H53A 107.9 . . ?
C54 C53 H53A 107.9 . . ?
C48 C53 H53A 107.9 . . ?
C53 C54 H54A 109.5 . . ?
C53 C54 H54B 109.5 . . ?
H54A C54 H54B 109.5 . . ?
C53 C54 H54C 109.5 . . ?
H54A C54 H54C 109.5 . . ?
H54B C54 H54C 109.5 . . ?
C53 C55 H55A 109.5 . . ?
C53 C55 H55B 109.5 . . ?
H55A C55 H55B 109.5 . . ?
C53 C55 H55C 109.5 . . ?
H55A C55 H55C 109.5 . . ?
H55B C55 H55C 109.5 . . ?
C52 C56 C57 109.6(5) . . ?
C52 C56 C58 113.7(5) . . ?
C57 C56 C58 110.4(5) . . ?
C52 C56 H56A 107.6 . . ?
C57 C56 H56A 107.6 . . ?
C58 C56 H56A 107.6 . . ?
C56 C57 H57A 109.5 . . ?
C56 C57 H57B 109.5 . . ?
H57A C57 H57B 109.5 . . ?
C56 C57 H57C 109.5 . . ?
H57A C57 H57C 109.5 . . ?
H57B C57 H57C 109.5 . . ?
C56 C58 H58A 109.5 . . ?
C56 C58 H58B 109.5 . . ?
H58A C58 H58B 109.5 . . ?
C56 C58 H58C 109.5 . . ?
H58A C58 H58C 109.5 . . ?
H58B C58 H58C 109.5 . . ?
C60 C59 C64 120.1(5) . . ?
C60 C59 C42 123.2(5) . . ?
C64 C59 C42 116.6(5) . . ?
C59 C60 C61 120.6(5) . . ?
C59 C60 C65 121.1(5) . . ?
C61 C60 C65 118.2(5) . . ?
C62 C61 C60 120.4(6) . . ?
C62 C61 H61A 119.8 . . ?
C60 C61 H61A 119.8 . . ?
C63 C62 C61 119.9(5) . . ?
C63 C62 H62A 120.0 . . ?
C61 C62 H62A 120.0 . . ?
C62 C63 C64 120.6(5) . . ?
C62 C63 H63A 119.7 . . ?
C64 C63 H63A 119.7 . . ?
C63 C64 C59 118.4(5) . . ?
C63 C64 C68 119.3(5) . . ?
C59 C64 C68 122.2(5) . . ?
C66 C65 C60 113.9(5) . . ?
C66 C65 C67 109.4(5) . . ?
C60 C65 C67 110.2(5) . . ?
C66 C65 H65A 107.7 . . ?
C60 C65 H65A 107.7 . . ?
C67 C65 H65A 107.7 . . ?
C65 C66 H66A 109.5 . . ?
C65 C66 H66B 109.5 . . ?
H66A C66 H66B 109.5 . . ?
C65 C66 H66C 109.5 . . ?
H66A C66 H66C 109.5 . . ?
H66B C66 H66C 109.5 . . ?
C65 C67 H67A 109.5 . . ?
C65 C67 H67B 109.5 . . ?
H67A C67 H67B 109.5 . . ?
C65 C67 H67C 109.5 . . ?
H67A C67 H67C 109.5 . . ?
H67B C67 H67C 109.5 . . ?
C69 C68 C70 111.2(6) . . ?
C69 C68 C64 114.9(6) . . ?
C70 C68 C64 110.6(5) . . ?
C69 C68 H68A 106.5 . . ?
C70 C68 H68A 106.5 . . ?
C64 C68 H68A 106.5 . . ?
C68 C69 H69A 109.5 . . ?
C68 C69 H69B 109.5 . . ?
H69A C69 H69B 109.5 . . ?
C68 C69 H69C 109.5 . . ?
H69A C69 H69C 109.5 . . ?
H69B C69 H69C 109.5 . . ?
C68 C70 H70A 109.5 . . ?
C68 C70 H70B 109.5 . . ?
H70A C70 H70B 109.5 . . ?
C68 C70 H70C 109.5 . . ?
H70A C70 H70C 109.5 . . ?
H70B C70 H70C 109.5 . . ?
C76 C71 C72 116.0(5) . . ?
C76 C71 Pb2 121.4(4) . . ?
C72 C71 Pb2 121.9(4) . . ?
C73 C72 C71 121.6(5) . . ?
C73 C72 H72A 119.2 . . ?
C71 C72 H72A 119.2 . . ?
C72 C73 C74 121.4(6) . . ?
C72 C73 H73A 119.3 . . ?
C74 C73 H73A 119.3 . . ?
C75 C74 C73 116.6(6) . . ?
C75 C74 C77 123.2(5) . . ?
C73 C74 C77 120.1(5) . . ?
C76 C75 C74 121.9(6) . . ?
C76 C75 H75A 119.0 . . ?
C74 C75 H75A 119.0 . . ?
C75 C76 C71 122.4(6) . . ?
C75 C76 H76A 118.8 . . ?
C71 C76 H76A 118.8 . . ?
C74 C77 C79 112.7(5) . . ?
C74 C77 C78 111.2(5) . . ?
C79 C77 C78 107.4(5) . . ?
C74 C77 C80 109.0(5) . . ?
C79 C77 C80 108.3(5) . . ?
C78 C77 C80 108.1(5) . . ?
C77 C78 H78A 109.5 . . ?
C77 C78 H78B 109.5 . . ?
H78A C78 H78B 109.5 . . ?
C77 C78 H78C 109.5 . . ?
H78A C78 H78C 109.5 . . ?
H78B C78 H78C 109.5 . . ?
C77 C79 H79A 109.5 . . ?
C77 C79 H79B 109.5 . . ?
H79A C79 H79B 109.5 . . ?
C77 C79 H79C 109.5 . . ?
H79A C79 H79C 109.5 . . ?
H79B C79 H79C 109.5 . . ?
C77 C80 H80A 109.5 . . ?
C77 C80 H80B 109.5 . . ?
H80A C80 H80B 109.5 . . ?
C77 C80 H80C 109.5 . . ?
H80A C80 H80C 109.5 . . ?
H80B C80 H80C 109.5 . . ?
C82 C81 H81A 109.5 . . ?
C82 C81 H81B 109.5 . . ?
H81A C81 H81B 109.5 . . ?
C82 C81 H81C 109.5 . . ?
H81A C81 H81C 109.5 . . ?
H81B C81 H81C 109.5 . . ?
C83 C82 C81 117.8(7) . . ?
C83 C82 H82A 107.8 . . ?
C81 C82 H82A 107.8 . . ?
C83 C82 H82B 107.8 . . ?
C81 C82 H82B 107.8 . . ?
H82A C82 H82B 107.2 . . ?
C83 C83 C82 116.8(9) 2_776 . ?
C83 C83 H83A 108.1 2_776 . ?
C82 C83 H83A 108.1 . . ?
C83 C83 H83C 108.1 2_776 . ?
C82 C83 H83C 108.1 . . ?
H83A C83 H83C 107.3 . . ?

loop_
_geom_bond_atom_site_label_1
_geom_bond_atom_site_label_2
_geom_bond_distance
_geom_bond_site_symmetry_2
_geom_bond_publ_flag
Pb1 C31 2.275(6) . ?
Pb1 C1 2.311(5) . ?
C1 C6 1.396(8) . ?
C1 C2 1.412(7) . ?
C2 C3 1.398(7) . ?
C2 C19 1.506(8) . ?
C3 C4 1.371(8) . ?
C3 H3A 0.9500 . ?
C4 C5 1.408(8) . ?
C4 H4A 0.9500 . ?
C5 C6 1.384(7) . ?
C5 H5A 0.9500 . ?
C6 C7 1.498(8) . ?
C7 C8 1.410(8) . ?
C7 C12 1.420(8) . ?
C8 C9 1.405(8) . ?
C8 C13 1.523(8) . ?
C9 C10 1.375(8) . ?
C9 H9A 0.9500 . ?
C10 C11 1.400(8) . ?
C10 H10A 0.9500 . ?
C11 C12 1.391(8) . ?
C11 H11A 0.9500 . ?
C12 C16 1.528(8) . ?
C13 C15 1.524(8) . ?
C13 C14 1.544(9) . ?
C13 H13A 1.0000 . ?
C14 H14A 0.9800 . ?
C14 H14B 0.9800 . ?
C14 H14C 0.9800 . ?
C15 H15A 0.9800 . ?
C15 H15B 0.9800 . ?
C15 H15C 0.9800 . ?
C16 C17 1.509(8) . ?
C16 C18 1.547(8) . ?
C16 H16A 1.0000 . ?
C17 H17A 0.9800 . ?
C17 H17B 0.9800 . ?
C17 H17C 0.9800 . ?
C18 H18A 0.9800 . ?
C18 H18B 0.9800 . ?
C18 H18C 0.9800 . ?
C19 C24 1.405(8) . ?
C19 C20 1.412(8) . ?
C20 C21 1.386(8) . ?
C20 C25 1.511(8) . ?
C21 C22 1.376(9) . ?
C21 H21A 0.9500 . ?
C22 C23 1.375(9) . ?
C22 H22A 0.9500 . ?
C23 C24 1.412(9) . ?
C23 H23A 0.9500 . ?
C24 C28 1.513(8) . ?
C25 C27 1.527(8) . ?
C25 C26 1.536(8) . ?
C25 H25A 1.0000 . ?
C26 H26A 0.9800 . ?
C26 H26B 0.9800 . ?
C26 H26C 0.9800 . ?
C27 H27A 0.9800 . ?
C27 H27B 0.9800 . ?
C27 H27C 0.9800 . ?
C28 C29 1.523(9) . ?
C28 C30 1.525(9) . ?
C28 H28A 1.0000 . ?
C29 H29A 0.9800 . ?
C29 H29B 0.9800 . ?
C29 H29C 0.9800 . ?
C30 H30A 0.9800 . ?
C30 H30B 0.9800 . ?
C30 H30C 0.9800 . ?
C31 C36 1.380(8) . ?
C31 C32 1.394(8) . ?
C32 C33 1.392(8) . ?
C32 H32A 0.9500 . ?
C33 C34 1.376(9) . ?
C33 H33A 0.9500 . ?
C34 C35 1.379(8) . ?
C34 C37 1.539(8) . ?
C35 C36 1.399(8) . ?
C35 H35A 0.9500 . ?
C36 H36A 0.9500 . ?
C37 C40 1.528(9) . ?
C37 C38 1.533(8) . ?
C37 C39 1.560(10) . ?
C38 H38A 0.9800 . ?
C38 H38B 0.9800 . ?
C38 H38C 0.9800 . ?
C39 H39A 0.9800 . ?
C39 H39B 0.9800 . ?
C39 H39C 0.9800 . ?
C40 H40A 0.9800 . ?
C40 H40B 0.9800 . ?
C40 H40C 0.9800 . ?
Pb2 C71 2.251(6) . ?
Pb2 C41 2.332(5) . ?
C41 C42 1.397(8) . ?
C41 C46 1.417(8) . ?
C42 C43 1.405(8) . ?
C42 C59 1.516(7) . ?
C43 C44 1.373(8) . ?
C43 H43A 0.9500 . ?
C44 C45 1.410(8) . ?
C44 H44A 0.9500 . ?
C45 C46 1.385(8) . ?
C45 H45A 0.9500 . ?
C46 C47 1.523(8) . ?
C47 C52 1.416(9) . ?
C47 C48 1.418(8) . ?
C48 C49 1.397(8) . ?
C48 C53 1.538(8) . ?
C49 C50 1.384(9) . ?
C49 H49A 0.9500 . ?
C50 C51 1.382(9) . ?
C50 H50A 0.9500 . ?
C51 C52 1.405(8) . ?
C51 H51A 0.9500 . ?
C52 C56 1.525(8) . ?
C53 C55 1.516(8) . ?
C53 C54 1.519(8) . ?
C53 H53A 1.0000 . ?
C54 H54A 0.9800 . ?
C54 H54B 0.9800 . ?
C54 H54C 0.9800 . ?
C55 H55A 0.9800 . ?
C55 H55B 0.9800 . ?
C55 H55C 0.9800 . ?
C56 C57 1.534(9) . ?
C56 C58 1.541(8) . ?
C56 H56A 1.0000 . ?
C57 H57A 0.9800 . ?
C57 H57B 0.9800 . ?
C57 H57C 0.9800 . ?
C58 H58A 0.9800 . ?
C58 H58B 0.9800 . ?
C58 H58C 0.9800 . ?
C59 C60 1.362(8) . ?
C59 C64 1.427(8) . ?
C60 C61 1.394(8) . ?
C60 C65 1.539(8) . ?
C61 C62 1.383(8) . ?
C61 H61A 0.9500 . ?
C62 C63 1.383(9) . ?
C62 H62A 0.9500 . ?
C63 C64 1.402(8) . ?
C63 H63A 0.9500 . ?
C64 C68 1.526(9) . ?
C65 C66 1.527(8) . ?
C65 C67 1.549(8) . ?
C65 H65A 1.0000 . ?
C66 H66A 0.9800 . ?
C66 H66B 0.9800 . ?
C66 H66C 0.9800 . ?
C67 H67A 0.9800 . ?
C67 H67B 0.9800 . ?
C67 H67C 0.9800 . ?
C68 C69 1.513(9) . ?
C68 C70 1.521(9) . ?
C68 H68A 1.0000 . ?
C69 H69A 0.9800 . ?
C69 H69B 0.9800 . ?
C69 H69C 0.9800 . ?
C70 H70A 0.9800 . ?
C70 H70B 0.9800 . ?
C70 H70C 0.9800 . ?
C71 C76 1.387(8) . ?
C71 C72 1.408(8) . ?
C72 C73 1.393(8) . ?
C72 H72A 0.9500 . ?
C73 C74 1.396(8) . ?
C73 H73A 0.9500 . ?
C74 C75 1.391(8) . ?
C74 C77 1.522(8) . ?
C75 C76 1.379(8) . ?
C75 H75A 0.9500 . ?
C76 H76A 0.9500 . ?
C77 C79 1.524(9) . ?
C77 C78 1.542(8) . ?
C77 C80 1.543(9) . ?
C78 H78A 0.9800 . ?
C78 H78B 0.9800 . ?
C78 H78C 0.9800 . ?
C79 H79A 0.9800 . ?
C79 H79B 0.9800 . ?
C79 H79C 0.9800 . ?
C80 H80A 0.9800 . ?
C80 H80B 0.9800 . ?
C80 H80C 0.9800 . ?
C81 C82 1.507(10) . ?
C81 H81A 0.9800 . ?
C81 H81B 0.9800 . ?
C81 H81C 0.9800 . ?
C82 C83 1.489(10) . ?
C82 H82A 0.9900 . ?
C82 H82B 0.9900 . ?
C83 C83 1.481(13) 2_776 ?
C83 H83A 0.9900 . ?
C83 H83C 0.9900 . ?
